data_7157850
loop_
_publ_author_name
'Dong, Sanfeng'
'Zhao, Yitian'
'Shi, Yulong'
'Xu, Zhijian'
'Shen, Jingshan'
'Jia, Qi'
'Li, Yiming'
'Chen, Kaixian'
'Li, Bo'
'Zhu, Weiliang'

_publ_section_title
;
 One step stereoselective synthesis of oxazoline-fused saccharides and
 their conversion into the corresponding 1,2-<i>cis</i> glycosylamines
 bearing various protected groups.
;
_journal_issue 7
_journal_name_full 'Organic &amp; biomolecular chemistry'
_journal_page_first 1580
_journal_page_last 1588
_journal_paper_doi 10.1039/d0ob02477e
_journal_volume 19
_journal_year 2021
_chemical_absolute_configuration rmad
_chemical_formula_moiety 'C14 H15 N O7'
_chemical_formula_sum 'C14 H15 N O7'
_chemical_formula_weight 309.27
_space_group_crystal_system monoclinic
_space_group_IT_number 4
_space_group_name_Hall 'P 2yb'
_space_group_name_H-M_alt 'P 1 21 1'
_atom_sites_solution_hydrogens geom
_atom_sites_solution_primary dual
_audit_creation_date 2019-11-04
_audit_creation_method
;
Olex2 1.2
(compiled 2018.05.29 svn.r3508 for OlexSys, GUI svn.r5506)
;
_audit_update_record
;
2020-10-09 deposited with the CCDC.	2021-01-20 downloaded from the CCDC.
;
_cell_angle_alpha 90
_cell_angle_beta 95.803(2)
_cell_angle_gamma 90
_cell_formula_units_Z 2
_cell_length_a 4.7659(3)
_cell_length_b 12.6787(7)
_cell_length_c 11.0168(6)
_cell_measurement_reflns_used 5743
_cell_measurement_temperature 100
_cell_measurement_theta_max 74.704
_cell_measurement_theta_min 4.034
_cell_volume 662.28(7)
_computing_cell_refinement 'SAINT V8.38A (?, 2016)'
_computing_data_reduction 'SAINT V8.38A (?, 2016)'
_computing_molecular_graphics 'Olex2 (Dolomanov et al., 2009)'
_computing_publication_material 'Olex2 (Dolomanov et al., 2009)'
_computing_structure_refinement 'ShelXL (Sheldrick, 2015)'
_computing_structure_solution 'ShelXT (Sheldrick, 2015)'
_diffrn_ambient_temperature 100.0
_diffrn_measured_fraction_theta_full 1.000
_diffrn_measured_fraction_theta_max 1.000
_diffrn_measurement_device_type 'D8 VENTURE'
_diffrn_measurement_method '\f and \w scans'
_diffrn_radiation_type CuK\a
_diffrn_radiation_wavelength 1.54184
_diffrn_reflns_av_R_equivalents 0.0397
_diffrn_reflns_av_unetI/netI 0.0423
_diffrn_reflns_Laue_measured_fraction_full 1.000
_diffrn_reflns_Laue_measured_fraction_max 1.000
_diffrn_reflns_limit_h_max 4
_diffrn_reflns_limit_h_min -5
_diffrn_reflns_limit_k_max 15
_diffrn_reflns_limit_k_min -15
_diffrn_reflns_limit_l_max 13
_diffrn_reflns_limit_l_min -13
_diffrn_reflns_number 6504
_diffrn_reflns_point_group_measured_fraction_full 0.960
_diffrn_reflns_point_group_measured_fraction_max 0.960
_diffrn_reflns_theta_full 66.583
_diffrn_reflns_theta_max 66.583
_diffrn_reflns_theta_min 4.033
_diffrn_standards_number 0
_exptl_absorpt_coefficient_mu 1.078
_exptl_absorpt_correction_T_max 0.7538
_exptl_absorpt_correction_T_min 0.6240
_exptl_absorpt_correction_type multi-scan
_exptl_absorpt_process_details
'SADABS-2016/2 (Bruker,2016/2) was used for absorption correction. wR2(int) was 0.1610 before and 0.0569 after correction. The Ratio of minimum to maximum transmission is 0.8278. The \l/2 correction factor is Not present.'
_exptl_crystal_colour colourless
_exptl_crystal_colour_primary colourless
_exptl_crystal_density_diffrn 1.551
_exptl_crystal_description needle
_exptl_crystal_F_000 324
_exptl_crystal_size_max 0.09
_exptl_crystal_size_mid 0.05
_exptl_crystal_size_min 0.02
_refine_diff_density_max 0.247
_refine_diff_density_min -0.179
_refine_diff_density_rms 0.043
_refine_ls_abs_structure_details
;
 Flack x determined using 951 quotients [(I+)-(I-)]/[(I+)+(I-)]
 (Parsons, Flack and Wagner, Acta Cryst. B69 (2013) 249-259).
;
_refine_ls_abs_structure_Flack 0.16(7)
_refine_ls_extinction_method none
_refine_ls_goodness_of_fit_ref 1.042
_refine_ls_hydrogen_treatment constr
_refine_ls_matrix_type full
_refine_ls_number_parameters 202
_refine_ls_number_reflns 2250
_refine_ls_number_restraints 1
_refine_ls_restrained_S_all 1.042
_refine_ls_R_factor_all 0.0293
_refine_ls_R_factor_gt 0.0279
_refine_ls_shift/su_max 0.000
_refine_ls_shift/su_mean 0.000
_refine_ls_structure_factor_coef Fsqd
_refine_ls_weighting_details 'w=1/[\s^2^(Fo^2^)+(0.0331P)^2^+0.0830P] where P=(Fo^2^+2Fc^2^)/3'
_refine_ls_weighting_scheme calc
_refine_ls_wR_factor_gt 0.0652
_refine_ls_wR_factor_ref 0.0663
_reflns_Friedel_coverage 0.829
_reflns_Friedel_fraction_full 0.916
_reflns_Friedel_fraction_max 0.916
_reflns_number_gt 2196
_reflns_number_total 2250
_reflns_threshold_expression 'I > 2\s(I)'
_cod_data_source_file d0ob02477e2.cif
_cod_data_source_block 220191102hjq_0m
_cod_depositor_comments 'Adding full bibliography for 7157850.cif.'
_cod_database_code 7157850
_shelx_shelxl_version_number 2018/3
_shelx_space_group_comment
;
The symmetry employed for this shelxl refinement is uniquely defined
by the following loop, which should always be used as a source of
symmetry information in preference to the above space-group names.
They are only intended as comments.
;
_shelx_estimated_absorpt_t_max 0.979
_shelx_estimated_absorpt_t_min 0.909
_olex2_refinement_description
;
1. Fixed Uiso
 At 1.2 times of:
  All C(H) groups, All C(H,H) groups
 At 1.5 times of:
  All O(H) groups
2.a Ternary CH refined with riding coordinates:
 C11(H11), C9(H9), C10(H10), C14(H14), C13(H13)
2.b Secondary CH2 refined with riding coordinates:
 C12(H12A,H12B), C1(H1A,H1B)
2.c Aromatic/amide H refined with riding coordinates:
 C7(H7), C5(H5), C4(H4A)
2.d Idealised tetrahedral OH refined as rotating group:
 O4(H4), O1(H1), O3(H3)
;
_olex2_submission_special_instructions 'No special instructions were received'

loop_
_space_group_symop_operation_xyz
'x, y, z'
'-x, y+1/2, -z'

loop_
_atom_site_label
_atom_site_type_symbol
_atom_site_fract_x
_atom_site_fract_y
_atom_site_fract_z
_atom_site_U_iso_or_equiv
_atom_site_adp_type
_atom_site_occupancy
_atom_site_site_symmetry_order
_atom_site_calc_flag
_atom_site_refinement_flags_posn
_atom_site_refinement_flags_adp
_atom_site_refinement_flags_occupancy
_atom_site_disorder_assembly
_atom_site_disorder_group
O5 O 0.0540(3) 0.43705(12) 0.74435(14) 0.0198(3) Uani 1 1 d . . . . .
O2 O 0.0046(3) 0.55988(12) 0.48089(13) 0.0166(3) Uani 1 1 d . . . . .
O4 O -0.1825(3) 0.26298(12) 0.57828(14) 0.0210(3) Uani 1 1 d . . . . .
H4 H -0.049363 0.219341 0.581166 0.032 Uiso 1 1 calc GR . . . .
O7 O 1.0598(3) 0.59527(13) 1.12061(14) 0.0228(4) Uani 1 1 d . . . . .
O1 O -0.3620(3) 0.67387(13) 0.32006(15) 0.0236(4) Uani 1 1 d . . . . .
H1 H -0.484824 0.713337 0.345617 0.035 Uiso 1 1 calc GR . . . .
O6 O 0.9241(4) 0.73630(14) 0.99491(15) 0.0257(4) Uani 1 1 d . . . . .
O3 O -0.1103(4) 0.32837(14) 0.32553(14) 0.0285(4) Uani 1 1 d . . . . .
H3 H -0.133140 0.264278 0.341155 0.043 Uiso 1 1 calc GR . . . .
N1 N 0.0902(4) 0.60614(16) 0.68257(16) 0.0186(4) Uani 1 1 d . . . . .
C12 C -0.4290(4) 0.56669(19) 0.34278(18) 0.0181(4) Uani 1 1 d . . . . .
H12A H -0.523775 0.534509 0.267645 0.022 Uiso 1 1 calc R . . . .
H12B H -0.559571 0.563111 0.407067 0.022 Uiso 1 1 calc R . . . .
C2 C 0.7542(5) 0.65125(18) 0.96425(19) 0.0195(4) Uani 1 1 d . . . . .
C3 C 0.8360(4) 0.5662(2) 1.04002(18) 0.0191(4) Uani 1 1 d . . . . .
C11 C -0.1616(4) 0.50646(17) 0.38324(18) 0.0161(4) Uani 1 1 d . . . . .
H11 H -0.046629 0.504948 0.312179 0.019 Uiso 1 1 calc R . . . .
C9 C -0.1531(5) 0.44478(17) 0.63785(19) 0.0173(4) Uani 1 1 d . . . . .
H9 H -0.347924 0.433698 0.661682 0.021 Uiso 1 1 calc R . . . .
C7 C 0.5389(5) 0.64387(19) 0.87221(19) 0.0196(4) Uani 1 1 d . . . . .
H7 H 0.485699 0.701838 0.820270 0.024 Uiso 1 1 calc R . . . .
C8 C 0.1747(5) 0.53384(17) 0.75888(19) 0.0165(4) Uani 1 1 d . . . . .
C5 C 0.4809(5) 0.46147(18) 0.93585(19) 0.0201(4) Uani 1 1 d . . . . .
H5 H 0.381964 0.396541 0.925320 0.024 Uiso 1 1 calc R . . . .
C4 C 0.7035(5) 0.47008(19) 1.02837(19) 0.0220(5) Uani 1 1 d . . . . .
H4A H 0.759870 0.412471 1.080354 0.026 Uiso 1 1 calc R . . . .
C6 C 0.4007(5) 0.54560(18) 0.85880(19) 0.0182(4) Uani 1 1 d . . . . .
C10 C -0.1175(4) 0.55873(18) 0.59349(18) 0.0165(4) Uani 1 1 d . . . . .
H10 H -0.300070 0.598166 0.587486 0.020 Uiso 1 1 calc R . . . .
C14 C -0.0852(4) 0.36303(17) 0.54332(18) 0.0164(4) Uani 1 1 d . . . . .
H14 H 0.123965 0.359756 0.541481 0.020 Uiso 1 1 calc R . . . .
C13 C -0.2218(4) 0.39084(18) 0.41531(19) 0.0184(4) Uani 1 1 d . . . . .
H13 H -0.430223 0.379593 0.411514 0.022 Uiso 1 1 calc R . . . .
C1 C 1.0899(5) 0.70700(19) 1.1058(2) 0.0225(5) Uani 1 1 d . . . . .
H1A H 1.290444 0.725310 1.101076 0.027 Uiso 1 1 calc R . . . .
H1B H 1.022796 0.744845 1.175986 0.027 Uiso 1 1 calc R . . . .

loop_
_atom_site_aniso_label
_atom_site_aniso_U_11
_atom_site_aniso_U_22
_atom_site_aniso_U_33
_atom_site_aniso_U_23
_atom_site_aniso_U_13
_atom_site_aniso_U_12
O5 0.0273(8) 0.0167(7) 0.0147(7) 0.0024(5) -0.0012(6) -0.0037(6)
O2 0.0195(6) 0.0164(7) 0.0138(7) 0.0000(6) 0.0009(5) -0.0032(6)
O4 0.0282(8) 0.0117(8) 0.0236(8) 0.0027(6) 0.0051(6) 0.0015(6)
O7 0.0255(8) 0.0256(9) 0.0162(7) -0.0009(6) -0.0034(6) 0.0021(6)
O1 0.0247(8) 0.0172(8) 0.0293(8) 0.0018(6) 0.0040(6) 0.0039(6)
O6 0.0321(9) 0.0220(8) 0.0210(8) 0.0010(7) -0.0066(7) -0.0040(7)
O3 0.0535(11) 0.0157(8) 0.0170(8) -0.0026(6) 0.0072(7) -0.0001(8)
N1 0.0244(9) 0.0159(9) 0.0152(9) -0.0012(7) 0.0006(7) -0.0009(7)
C12 0.0199(9) 0.0173(10) 0.0166(9) -0.0007(8) -0.0008(8) -0.0013(9)
C2 0.0229(10) 0.0198(11) 0.0161(10) -0.0022(8) 0.0035(8) 0.0009(9)
C3 0.0215(10) 0.0246(11) 0.0112(9) -0.0021(8) 0.0020(8) 0.0041(9)
C11 0.0184(9) 0.0163(11) 0.0131(9) -0.0008(8) -0.0004(7) -0.0029(8)
C9 0.0192(10) 0.0180(11) 0.0143(10) -0.0002(8) 0.0007(8) -0.0004(8)
C7 0.0248(10) 0.0199(10) 0.0138(9) -0.0002(8) 0.0007(8) 0.0013(9)
C8 0.0209(9) 0.0156(10) 0.0135(9) -0.0015(8) 0.0047(8) 0.0003(8)
C5 0.0268(11) 0.0162(11) 0.0174(10) 0.0006(8) 0.0029(8) 0.0004(9)
C4 0.0293(11) 0.0200(11) 0.0165(10) 0.0024(9) 0.0018(8) 0.0047(9)
C6 0.0228(9) 0.0188(11) 0.0135(9) -0.0016(8) 0.0049(8) 0.0025(8)
C10 0.0205(9) 0.0160(10) 0.0128(9) -0.0015(8) -0.0003(7) -0.0003(8)
C14 0.0198(10) 0.0141(11) 0.0156(10) 0.0015(8) 0.0034(8) 0.0003(8)
C13 0.0226(10) 0.0151(10) 0.0175(10) -0.0005(8) 0.0014(8) -0.0012(8)
C1 0.0250(11) 0.0255(12) 0.0160(10) -0.0019(9) -0.0025(8) 0.0003(9)

loop_
_atom_type_symbol
_atom_type_description
_atom_type_scat_dispersion_real
_atom_type_scat_dispersion_imag
_atom_type_scat_source
C C 0.0181 0.0091 'International Tables Vol C Tables 4.2.6.8 and 6.1.1.4'
H H 0.0000 0.0000 'International Tables Vol C Tables 4.2.6.8 and 6.1.1.4'
N N 0.0311 0.0180 'International Tables Vol C Tables 4.2.6.8 and 6.1.1.4'
O O 0.0492 0.0322 'International Tables Vol C Tables 4.2.6.8 and 6.1.1.4'

loop_
_geom_angle_atom_site_label_1
_geom_angle_atom_site_label_2
_geom_angle_atom_site_label_3
_geom_angle
_geom_angle_site_symmetry_1
_geom_angle_site_symmetry_3
_geom_angle_publ_flag
C8 O5 C9 106.17(17) . . ?
C10 O2 C11 113.86(15) . . ?
C14 O4 H4 109.5 . . ?
C3 O7 C1 105.85(17) . . ?
C12 O1 H1 109.5 . . ?
C2 O6 C1 105.49(17) . . ?
C13 O3 H3 109.5 . . ?
C8 N1 C10 107.16(18) . . ?
O1 C12 H12A 109.7 . . ?
O1 C12 H12B 109.7 . . ?
O1 C12 C11 109.64(17) . . ?
H12A C12 H12B 108.2 . . ?
C11 C12 H12A 109.7 . . ?
C11 C12 H12B 109.7 . . ?
O6 C2 C3 109.80(19) . . ?
O6 C2 C7 128.0(2) . . ?
C7 C2 C3 122.2(2) . . ?
O7 C3 C2 109.4(2) . . ?
O7 C3 C4 128.4(2) . . ?
C4 C3 C2 122.2(2) . . ?
O2 C11 C12 111.46(17) . . ?
O2 C11 H11 106.9 . . ?
O2 C11 C13 112.17(17) . . ?
C12 C11 H11 106.9 . . ?
C12 C11 C13 112.11(17) . . ?
C13 C11 H11 106.9 . . ?
O5 C9 H9 110.5 . . ?
O5 C9 C10 103.36(17) . . ?
O5 C9 C14 109.29(17) . . ?
C10 C9 H9 110.5 . . ?
C14 C9 H9 110.5 . . ?
C14 C9 C10 112.49(16) . . ?
C2 C7 H7 121.8 . . ?
C2 C7 C6 116.4(2) . . ?
C6 C7 H7 121.8 . . ?
O5 C8 C6 116.77(18) . . ?
N1 C8 O5 117.9(2) . . ?
N1 C8 C6 125.3(2) . . ?
C4 C5 H5 119.1 . . ?
C6 C5 H5 119.1 . . ?
C6 C5 C4 121.7(2) . . ?
C3 C4 C5 116.4(2) . . ?
C3 C4 H4A 121.8 . . ?
C5 C4 H4A 121.8 . . ?
C7 C6 C8 117.90(19) . . ?
C5 C6 C7 121.1(2) . . ?
C5 C6 C8 121.0(2) . . ?
O2 C10 N1 105.92(16) . . ?
O2 C10 C9 110.75(17) . . ?
O2 C10 H10 111.5 . . ?
N1 C10 C9 105.27(17) . . ?
N1 C10 H10 111.5 . . ?
C9 C10 H10 111.5 . . ?
O4 C14 C9 108.93(16) . . ?
O4 C14 H14 108.8 . . ?
O4 C14 C13 109.61(17) . . ?
C9 C14 H14 108.8 . . ?
C9 C14 C13 111.82(18) . . ?
C13 C14 H14 108.8 . . ?
O3 C13 C11 106.30(16) . . ?
O3 C13 C14 111.12(18) . . ?
O3 C13 H13 109.5 . . ?
C11 C13 H13 109.5 . . ?
C14 C13 C11 110.96(17) . . ?
C14 C13 H13 109.5 . . ?
O7 C1 O6 107.42(18) . . ?
O7 C1 H1A 110.2 . . ?
O7 C1 H1B 110.2 . . ?
O6 C1 H1A 110.2 . . ?
O6 C1 H1B 110.2 . . ?
H1A C1 H1B 108.5 . . ?

loop_
_geom_bond_atom_site_label_1
_geom_bond_atom_site_label_2
_geom_bond_distance
_geom_bond_site_symmetry_2
_geom_bond_publ_flag
O5 C9 1.458(3) . ?
O5 C8 1.358(3) . ?
O2 C11 1.439(3) . ?
O2 C10 1.422(2) . ?
O4 H4 0.8400 . ?
O4 C14 1.417(3) . ?
O7 C3 1.368(3) . ?
O7 C1 1.435(3) . ?
O1 H1 0.8400 . ?
O1 C12 1.424(3) . ?
O6 C2 1.370(3) . ?
O6 C1 1.435(3) . ?
O3 H3 0.8400 . ?
O3 C13 1.412(3) . ?
N1 C8 1.281(3) . ?
N1 C10 1.452(3) . ?
C12 H12A 0.9900 . ?
C12 H12B 0.9900 . ?
C12 C11 1.514(3) . ?
C2 C3 1.395(3) . ?
C2 C7 1.371(3) . ?
C3 C4 1.372(4) . ?
C11 H11 1.0000 . ?
C11 C13 1.542(3) . ?
C9 H9 1.0000 . ?
C9 C10 1.540(3) . ?
C9 C14 1.527(3) . ?
C7 H7 0.9500 . ?
C7 C6 1.410(3) . ?
C8 C6 1.468(3) . ?
C5 H5 0.9500 . ?
C5 C4 1.399(3) . ?
C5 C6 1.392(3) . ?
C4 H4A 0.9500 . ?
C10 H10 1.0000 . ?
C14 H14 1.0000 . ?
C14 C13 1.533(3) . ?
C13 H13 1.0000 . ?
C1 H1A 0.9900 . ?
C1 H1B 0.9900 . ?
